data_7041704
loop_
_publ_author_name
'Mikhalyova, Elena A.'
'Yakovenko, Anastasiya V.'
'Zeller, Matthias'
'Gavrilenko, Konstantin S.'
'Kiskin, Mikhail A.'
'Smola, Sergey S.'
'Dotsenko, Vladimir P.'
'Eremenko, Igor L.'
'Addison, Anthony W.'
'Pavlishchuk, Vitaly V.'

_publ_section_title
;
 Crystal structures and intense luminescence of
 tris(3-(2'-pyridyl)-pyrazolyl)borate Tb(3+) and Eu(3+) complexes with
 carboxylate co-ligands.
;
_journal_issue 11
_journal_name_full 'Dalton transactions (Cambridge, England : 2003)'
_journal_page_first 3457
_journal_page_last 3469
_journal_paper_doi 10.1039/c6dt04757b
_journal_volume 46
_journal_year 2017
_chemical_formula_moiety 'C46 H35 B N9 O5 Tb, C H2 Cl2'
_chemical_formula_sum 'C47 H37 B Cl2 N9 O5 Tb'
_chemical_formula_weight 1048.48
_space_group_crystal_system monoclinic
_space_group_IT_number 14
_space_group_name_Hall '-P 2ybc'
_space_group_name_H-M_alt 'P 1 21/c 1'
_symmetry_space_group_name_Hall '-P 2ybc'
_symmetry_space_group_name_H-M 'P 1 21/c 1'
_atom_sites_solution_hydrogens mixed
_audit_creation_method SHELXL-2014/6
_audit_update_record
;
2016-11-22 deposited with the CCDC.
2017-01-16 downloaded from the CCDC.
;
_cell_angle_alpha 90
_cell_angle_beta 95.139(4)
_cell_angle_gamma 90
_cell_formula_units_Z 4
_cell_length_a 10.890(3)
_cell_length_b 10.788(3)
_cell_length_c 37.304(10)
_cell_measurement_reflns_used 8828
_cell_measurement_temperature 296(2)
_cell_measurement_theta_max 25.57
_cell_measurement_theta_min 2.26
_cell_volume 4365(2)
_computing_structure_refinement 'SHELXL-2014/6 (Sheldrick, 2015)'
_diffrn_ambient_temperature 296(2)
_diffrn_measured_fraction_theta_full 1.000
_diffrn_measured_fraction_theta_max 0.979
_diffrn_measurement_device_type 'Bruker APEX-II CCD'
_diffrn_measurement_method '\f and \w scans'
_diffrn_radiation_type MoK\a
_diffrn_radiation_wavelength 0.71073
_diffrn_reflns_av_R_equivalents 0.0523
_diffrn_reflns_av_unetI/netI 0.0658
_diffrn_reflns_Laue_measured_fraction_full 1.000
_diffrn_reflns_Laue_measured_fraction_max 0.979
_diffrn_reflns_limit_h_max 15
_diffrn_reflns_limit_h_min -15
_diffrn_reflns_limit_k_max 15
_diffrn_reflns_limit_k_min -15
_diffrn_reflns_limit_l_max 51
_diffrn_reflns_limit_l_min -53
_diffrn_reflns_number 42658
_diffrn_reflns_point_group_measured_fraction_full 1.000
_diffrn_reflns_point_group_measured_fraction_max 0.979
_diffrn_reflns_theta_full 25.242
_diffrn_reflns_theta_max 30.928
_diffrn_reflns_theta_min 1.096
_diffrn_source 'fine-focus sealed tube'
_exptl_absorpt_coefficient_mu 1.802
_exptl_absorpt_correction_T_max 0.840
_exptl_absorpt_correction_T_min 0.774
_exptl_absorpt_correction_type multi-scan
_exptl_absorpt_process_details 'SADABS v2004/1, Sheldrick, G.M., (2004)'
_exptl_crystal_colour colorless
_exptl_crystal_density_diffrn 1.595
_exptl_crystal_description prismatic
_exptl_crystal_F_000 2104
_exptl_crystal_size_max 0.150
_exptl_crystal_size_mid 0.150
_exptl_crystal_size_min 0.100
_refine_diff_density_max 1.524
_refine_diff_density_min -1.403
_refine_diff_density_rms 0.150
_refine_ls_extinction_method none
_refine_ls_goodness_of_fit_ref 1.072
_refine_ls_hydrogen_treatment mixed
_refine_ls_matrix_type full
_refine_ls_number_parameters 590
_refine_ls_number_reflns 13536
_refine_ls_number_restraints 6
_refine_ls_restrained_S_all 1.096
_refine_ls_R_factor_all 0.0741
_refine_ls_R_factor_gt 0.0512
_refine_ls_shift/su_max 0.002
_refine_ls_shift/su_mean 0.000
_refine_ls_structure_factor_coef Fsqd
_refine_ls_weighting_details 'w=1/[\s^2^(Fo^2^)+(0.0611P)^2^+2.6595P] where P=(Fo^2^+2Fc^2^)/3'
_refine_ls_weighting_scheme calc
_refine_ls_wR_factor_gt 0.1203
_refine_ls_wR_factor_ref 0.1325
_reflns_Friedel_coverage 0.000
_reflns_number_gt 10332
_reflns_number_total 13536
_reflns_threshold_expression 'I > 2\s(I)'
_cod_data_source_file c6dt04757b2.cif
_cod_data_source_block tbp
_cod_depositor_comments
;
The following automatic conversions were performed:

'_exptl_absorpt_correction_type' value 'multi scan' changed to
'multi-scan' according to
/usr/data/users/saulius/crontab/automatic-downloads/rss-feeds/RSC/lib/dictionaries/cif_core.dic
dictionary named 'cif_core.dic' version 2.4.2 from 2011-04-26.

Automatic conversion script
Id: cif_fix_values 4268 2015-11-12 08:31:59Z antanas 

 Adding full bibliography for 7041696--7041708.cif.
;
_cod_database_code 7041704
_shelx_space_group_comment
;
The symmetry employed for this shelxl refinement is uniquely defined
by the following loop, which should always be used as a source of
symmetry information in preference to the above space-group names.
They are only intended as comments.
;
_shelx_estimated_absorpt_t_min 0.774
_shelx_estimated_absorpt_t_max 0.840
_shelxl_version_number 2014/6

loop_
_space_group_symop_operation_xyz
'x, y, z'
'-x, y+1/2, -z+1/2'
'-x, -y, -z'
'x, -y-1/2, z-1/2'

loop_
_atom_site_label
_atom_site_type_symbol
_atom_site_fract_x
_atom_site_fract_y
_atom_site_fract_z
_atom_site_U_iso_or_equiv
_atom_site_adp_type
_atom_site_occupancy
_atom_site_site_symmetry_order
_atom_site_calc_flag
_atom_site_refinement_flags_posn
_atom_site_refinement_flags_adp
Tb1 Tb 0.11668(2) -2.40934(2) 0.40825(2) 0.02688(6) Uani 1 1 d . .
B1 B 0.3954(5) -2.4224(5) 0.35515(15) 0.0424(12) Uani 1 1 d . .
H1B H 0.475(5) -2.424(4) 0.3384(14) 0.045(14) Uiso 1 1 d . .
N1 N 0.3031(3) -2.5260(3) 0.34386(10) 0.0392(8) Uani 1 1 d . .
N2 N 0.1914(3) -2.5312(3) 0.35718(9) 0.0350(7) Uani 1 1 d . .
N3 N -0.0370(3) -2.5806(3) 0.37526(10) 0.0351(7) Uani 1 1 d . .
N4 N 0.3301(3) -2.2960(3) 0.35021(10) 0.0390(8) Uani 1 1 d . .
N5 N 0.2405(3) -2.2657(3) 0.37194(9) 0.0353(7) Uani 1 1 d . .
N6 N 0.0875(4) -2.1620(3) 0.41572(10) 0.0413(9) Uani 1 1 d . .
N7 N 0.4374(3) -2.4335(3) 0.39537(11) 0.0423(9) Uani 1 1 d . .
N8 N 0.3518(3) -2.4227(3) 0.41971(10) 0.0357(8) Uani 1 1 d . .
N9 N 0.2164(3) -2.3547(3) 0.47305(9) 0.0361(7) Uani 1 1 d . .
O1 O 0.1358(3) -2.5882(2) 0.44036(8) 0.0393(7) Uani 1 1 d . .
O2 O 0.1529(3) -2.6458(3) 0.49765(9) 0.0560(9) Uani 1 1 d . .
O3 O -0.0221(2) -2.3235(2) 0.36302(8) 0.0339(6) Uani 1 1 d . .
O4 O -0.2053(3) -2.2857(3) 0.38292(9) 0.0542(9) Uani 1 1 d . .
O5 O -0.0704(3) -2.3881(2) 0.43660(8) 0.0351(6) Uani 1 1 d . .
C1 C 0.3106(5) -2.6165(4) 0.31961(14) 0.0516(13) Uani 1 1 d . .
H1A H 0.3787 -2.6325 0.3069 0.062 Uiso 1 1 calc R U
C2 C 0.2029(5) -2.6815(4) 0.31642(13) 0.0538(13) Uani 1 1 d . .
H2A H 0.1824 -2.7487 0.3015 0.065 Uiso 1 1 calc R U
C3 C 0.1306(4) -2.6246(4) 0.34057(11) 0.0372(9) Uani 1 1 d . .
C4 C 0.0039(4) -2.6486(4) 0.34838(11) 0.0381(9) Uani 1 1 d . .
C5 C -0.0709(6) -2.7334(5) 0.32876(15) 0.0607(15) Uani 1 1 d . .
H5A H -0.0399 -2.7791 0.3104 0.073 Uiso 1 1 calc R U
C6 C -0.1891(6) -2.7493(6) 0.33643(17) 0.0735(18) Uani 1 1 d . .
H6A H -0.2401 -2.8059 0.3235 0.088 Uiso 1 1 calc R U
C7 C -0.2328(5) -2.6801(5) 0.36367(17) 0.0665(16) Uani 1 1 d . .
H7A H -0.3135 -2.6892 0.3696 0.080 Uiso 1 1 calc R U
C8 C -0.1542(4) -2.5976(4) 0.38178(14) 0.0454(11) Uani 1 1 d . .
H8A H -0.1846 -2.5503 0.3998 0.055 Uiso 1 1 calc R U
C9 C 0.3603(4) -2.1925(5) 0.33252(13) 0.0486(12) Uani 1 1 d . .
H9A H 0.4192 -2.1885 0.3160 0.058 Uiso 1 1 calc R U
C10 C 0.2914(5) -2.0947(4) 0.34250(15) 0.0511(12) Uani 1 1 d . .
H10A H 0.2931 -2.0132 0.3344 0.061 Uiso 1 1 calc R U
C11 C 0.2176(4) -2.1455(4) 0.36768(12) 0.0375(9) Uani 1 1 d . .
C12 C 0.1320(4) -2.0876(4) 0.39042(13) 0.0397(10) Uani 1 1 d . .
C13 C 0.1012(5) -1.9626(4) 0.38756(15) 0.0536(13) Uani 1 1 d . .
H13A H 0.1338 -1.9131 0.3703 0.064 Uiso 1 1 calc R U
C14 C 0.0224(6) -1.9131(4) 0.41042(18) 0.0672(17) Uani 1 1 d . .
H14A H -0.0007 -1.8302 0.4085 0.081 Uiso 1 1 calc R U
C15 C -0.0221(6) -1.9875(5) 0.43624(17) 0.0649(16) Uani 1 1 d . .
H15A H -0.0740 -1.9559 0.4525 0.078 Uiso 1 1 calc R U
C16 C 0.0125(5) -2.1101(4) 0.43735(15) 0.0528(13) Uani 1 1 d . .
H16A H -0.0193 -2.1603 0.4546 0.063 Uiso 1 1 calc R U
C17 C 0.5500(4) -2.4090(4) 0.41224(14) 0.0465(11) Uani 1 1 d . .
H17A H 0.6236 -2.4095 0.4014 0.056 Uiso 1 1 calc R U
C18 C 0.5390(4) -2.3834(5) 0.44786(15) 0.0490(12) Uani 1 1 d . .
H18A H 0.6014 -2.3655 0.4658 0.059 Uiso 1 1 calc R U
C19 C 0.4109(4) -2.3904(3) 0.45098(12) 0.0342(9) Uani 1 1 d . .
C20 C 0.3397(4) -2.3575(4) 0.48059(11) 0.0353(8) Uani 1 1 d . .
C21 C 0.3943(5) -2.3269(5) 0.51423(14) 0.0543(12) Uani 1 1 d . .
H21A H 0.4797 -2.3293 0.5186 0.065 Uiso 1 1 calc R U
C22 C 0.3236(6) -2.2932(6) 0.54110(15) 0.0652(15) Uani 1 1 d . .
H22A H 0.3599 -2.2703 0.5636 0.078 Uiso 1 1 calc R U
C23 C 0.1971(5) -2.2941(5) 0.53391(13) 0.0548(13) Uani 1 1 d . .
H23A H 0.1458 -2.2739 0.5517 0.066 Uiso 1 1 calc R U
C24 C 0.1492(4) -2.3256(4) 0.49990(12) 0.0458(11) Uani 1 1 d . .
H24A H 0.0638 -2.3267 0.4953 0.055 Uiso 1 1 calc R U
C25 C 0.1770(4) -2.6562(4) 0.46595(11) 0.0327(8) Uani 1 1 d . .
C26 C 0.2615(4) -2.7603(4) 0.45722(11) 0.0347(9) Uani 1 1 d . .
C27 C 0.3218(4) -2.7572(3) 0.42654(11) 0.0332(8) Uani 1 1 d . .
H27A H 0.3082 -2.6909 0.4107 0.040 Uiso 1 1 calc R U
C28 C 0.4040(4) -2.8520(4) 0.41829(12) 0.0369(9) Uani 1 1 d . .
C29 C 0.4196(5) -2.9549(4) 0.44206(14) 0.0489(11) Uani 1 1 d . .
C30 C 0.3537(5) -2.9577(5) 0.47272(16) 0.0622(15) Uani 1 1 d . .
H30A H 0.3611 -3.0261 0.4879 0.075 Uiso 1 1 calc R U
C31 C 0.2796(4) -2.8627(4) 0.48047(13) 0.0480(12) Uani 1 1 d . .
H31A H 0.2399 -2.8650 0.5015 0.058 Uiso 1 1 calc R U
C32 C 0.4709(4) -2.8480(4) 0.38773(13) 0.0471(11) Uani 1 1 d . .
H32A H 0.4590 -2.7826 0.3716 0.057 Uiso 1 1 calc R U
C33 C 0.5539(5) -2.9400(5) 0.38154(17) 0.0611(15) Uani 1 1 d . .
H33A H 0.6004 -2.9344 0.3619 0.073 Uiso 1 1 calc R U
C34 C 0.5686(6) -3.0415(6) 0.40455(18) 0.0684(16) Uani 1 1 d . .
H34A H 0.6234 -3.1043 0.3998 0.082 Uiso 1 1 calc R U
C35 C 0.5032(6) -3.0493(5) 0.43394(17) 0.0645(15) Uani 1 1 d . .
H35A H 0.5136 -3.1180 0.4490 0.077 Uiso 1 1 calc R U
C36 C -0.1265(4) -2.2721(4) 0.36072(11) 0.0338(8) Uani 1 1 d . .
C37 C -0.1563(4) -2.1852(3) 0.32993(11) 0.0315(8) Uani 1 1 d . .
C38 C -0.0655(4) -2.1455(4) 0.30964(11) 0.0347(8) Uani 1 1 d . .
H38A H 0.0137 -2.1772 0.3144 0.042 Uiso 1 1 calc R U
C39 C -0.0882(4) -2.0574(4) 0.28163(12) 0.0395(9) Uani 1 1 d . .
C40 C -0.2090(4) -2.0107(4) 0.27445(12) 0.0402(10) Uani 1 1 d . .
C41 C -0.3026(4) -2.0554(4) 0.29483(13) 0.0437(10) Uani 1 1 d . .
H41A H -0.3831 -2.0278 0.2897 0.052 Uiso 1 1 calc R U
C42 C -0.2768(4) -2.1388(4) 0.32204(12) 0.0404(9) Uani 1 1 d . .
H42A H -0.3396 -2.1652 0.3355 0.049 Uiso 1 1 calc R U
C43 C 0.0052(5) -2.0148(5) 0.26100(14) 0.0582(14) Uani 1 1 d . .
H43A H 0.0849 -2.0459 0.2653 0.070 Uiso 1 1 calc R U
C44 C -0.0204(6) -1.9283(5) 0.23478(17) 0.0684(17) Uani 1 1 d . .
H44A H 0.0419 -1.9007 0.2212 0.082 Uiso 1 1 calc R U
C45 C -0.1389(6) -1.8811(5) 0.22812(16) 0.0644(16) Uani 1 1 d . .
H45A H -0.1547 -1.8208 0.2105 0.077 Uiso 1 1 calc R U
C46 C -0.2309(6) -1.9213(4) 0.24688(15) 0.0533(13) Uani 1 1 d . .
H46A H -0.3100 -1.8900 0.2417 0.064 Uiso 1 1 calc R U
C1S C -0.3254(9) -2.4655(9) 0.2800(3) 0.175(4) Uani 1 1 d D U
H1SA H -0.2361 -2.4703 0.2826 0.209 Uiso 1 1 calc R U
H1SB H -0.3531 -2.4378 0.3026 0.209 Uiso 1 1 calc R U
Cl1 Cl -0.3748(6) -2.3603(4) 0.24508(15) 0.279(3) Uani 1 1 d D U
Cl2 Cl -0.3873(5) -2.6088(4) 0.26868(12) 0.1954(17) Uani 1 1 d D U

loop_
_atom_site_aniso_label
_atom_site_aniso_U_11
_atom_site_aniso_U_22
_atom_site_aniso_U_33
_atom_site_aniso_U_23
_atom_site_aniso_U_13
_atom_site_aniso_U_12
Tb1 0.02749(10) 0.02754(9) 0.02616(10) -0.00014(7) 0.00548(7) 0.00249(7)
B1 0.036(2) 0.054(3) 0.040(3) 0.004(2) 0.016(2) 0.003(2)
N1 0.0398(19) 0.0452(19) 0.0347(19) -0.0014(15) 0.0145(16) 0.0050(15)
N2 0.0377(18) 0.0373(17) 0.0309(18) -0.0027(14) 0.0087(15) 0.0017(14)
N3 0.0428(19) 0.0287(15) 0.0338(19) -0.0015(13) 0.0029(16) -0.0035(13)
N4 0.0352(18) 0.0464(19) 0.036(2) 0.0047(15) 0.0092(16) -0.0046(15)
N5 0.0318(16) 0.0384(17) 0.0361(19) 0.0031(14) 0.0051(15) 0.0005(13)
N6 0.054(2) 0.0279(16) 0.043(2) -0.0046(14) 0.0094(18) -0.0060(15)
N7 0.0297(17) 0.053(2) 0.046(2) 0.0032(16) 0.0125(17) 0.0031(15)
N8 0.0276(16) 0.0419(18) 0.038(2) 0.0014(14) 0.0082(15) 0.0023(13)
N9 0.0345(18) 0.0408(18) 0.0329(19) -0.0047(15) 0.0033(15) 0.0018(14)
O1 0.0446(17) 0.0339(14) 0.0398(17) 0.0044(12) 0.0067(14) 0.0066(12)
O2 0.067(2) 0.070(2) 0.0336(18) 0.0069(16) 0.0192(17) 0.0235(19)
O3 0.0318(14) 0.0361(14) 0.0334(16) 0.0054(11) 0.0015(12) 0.0053(11)
O4 0.0393(17) 0.074(2) 0.051(2) 0.0254(17) 0.0155(16) 0.0126(16)
O5 0.0335(14) 0.0419(15) 0.0310(15) 0.0015(11) 0.0096(12) 0.0026(11)
C1 0.066(3) 0.048(3) 0.044(3) -0.006(2) 0.023(3) 0.011(2)
C2 0.075(3) 0.043(2) 0.047(3) -0.014(2) 0.023(3) 0.001(2)
C3 0.051(2) 0.0307(18) 0.030(2) -0.0032(15) 0.010(2) 0.0025(17)
C4 0.049(2) 0.0318(19) 0.034(2) 0.0007(16) 0.0050(19) -0.0067(17)
C5 0.079(4) 0.055(3) 0.049(3) -0.021(2) 0.013(3) -0.021(3)
C6 0.082(4) 0.078(4) 0.061(4) -0.023(3) 0.007(3) -0.039(3)
C7 0.058(3) 0.071(4) 0.072(4) -0.018(3) 0.013(3) -0.029(3)
C8 0.046(3) 0.044(2) 0.047(3) -0.0047(19) 0.012(2) -0.0080(19)
C9 0.038(2) 0.063(3) 0.046(3) 0.012(2) 0.008(2) -0.014(2)
C10 0.050(3) 0.051(3) 0.052(3) 0.013(2) 0.003(2) -0.014(2)
C11 0.037(2) 0.0335(19) 0.041(2) 0.0054(17) -0.0017(19) -0.0049(16)
C12 0.041(2) 0.0320(19) 0.044(3) -0.0006(17) -0.006(2) -0.0072(17)
C13 0.069(3) 0.032(2) 0.059(3) 0.008(2) 0.005(3) 0.001(2)
C14 0.092(5) 0.030(2) 0.080(4) -0.004(2) 0.008(4) 0.011(2)
C15 0.085(4) 0.043(3) 0.070(4) -0.009(2) 0.023(3) 0.009(3)
C16 0.074(4) 0.036(2) 0.051(3) -0.0022(19) 0.019(3) 0.003(2)
C17 0.027(2) 0.056(3) 0.058(3) 0.010(2) 0.007(2) 0.0033(18)
C18 0.029(2) 0.059(3) 0.058(3) 0.002(2) -0.003(2) -0.0011(19)
C19 0.0266(18) 0.0341(19) 0.041(2) 0.0024(16) -0.0004(17) 0.0002(14)
C20 0.038(2) 0.0336(19) 0.033(2) -0.0006(16) -0.0050(18) -0.0014(16)
C21 0.048(3) 0.068(3) 0.045(3) -0.003(2) -0.011(2) -0.003(2)
C22 0.081(4) 0.079(4) 0.033(3) -0.012(3) -0.007(3) -0.006(3)
C23 0.069(3) 0.061(3) 0.035(3) -0.010(2) 0.004(2) 0.008(3)
C24 0.044(2) 0.061(3) 0.032(2) -0.007(2) 0.001(2) 0.011(2)
C25 0.0304(19) 0.0364(19) 0.032(2) 0.0023(16) 0.0056(17) 0.0030(15)
C26 0.035(2) 0.0372(19) 0.032(2) 0.0030(16) 0.0054(17) 0.0012(16)
C27 0.035(2) 0.0329(18) 0.032(2) 0.0020(15) 0.0053(17) 0.0021(15)
C28 0.037(2) 0.0337(19) 0.040(2) -0.0028(17) 0.0064(19) 0.0012(16)
C29 0.051(3) 0.042(2) 0.054(3) 0.005(2) 0.004(2) 0.016(2)
C30 0.077(4) 0.048(3) 0.063(4) 0.024(3) 0.019(3) 0.024(3)
C31 0.054(3) 0.048(2) 0.044(3) 0.017(2) 0.014(2) 0.015(2)
C32 0.053(3) 0.043(2) 0.048(3) -0.010(2) 0.015(2) 0.000(2)
C33 0.061(3) 0.059(3) 0.067(4) -0.017(3) 0.020(3) 0.004(3)
C34 0.066(4) 0.057(3) 0.082(4) -0.020(3) 0.007(3) 0.025(3)
C35 0.072(4) 0.052(3) 0.069(4) 0.005(3) 0.006(3) 0.028(3)
C36 0.0317(19) 0.0373(19) 0.033(2) 0.0043(16) 0.0048(17) -0.0005(16)
C37 0.0311(19) 0.0340(18) 0.029(2) 0.0022(15) 0.0008(16) 0.0035(15)
C38 0.035(2) 0.0362(19) 0.033(2) 0.0038(16) 0.0004(17) 0.0037(16)
C39 0.047(2) 0.0364(19) 0.035(2) 0.0028(17) 0.003(2) 0.0012(18)
C40 0.054(3) 0.0332(19) 0.032(2) -0.0008(16) -0.003(2) 0.0043(18)
C41 0.037(2) 0.053(2) 0.039(3) 0.007(2) -0.007(2) 0.0090(19)
C42 0.032(2) 0.050(2) 0.039(2) 0.0010(19) 0.0028(19) 0.0062(18)
C43 0.057(3) 0.065(3) 0.053(3) 0.021(3) 0.009(3) -0.002(2)
C44 0.072(4) 0.076(4) 0.058(4) 0.029(3) 0.011(3) -0.009(3)
C45 0.084(4) 0.056(3) 0.051(3) 0.025(3) -0.009(3) -0.006(3)
C46 0.066(3) 0.043(3) 0.047(3) 0.009(2) -0.014(3) 0.005(2)
C1S 0.115(8) 0.288(10) 0.129(8) -0.070(7) 0.052(7) -0.064(9)
Cl1 0.426(9) 0.172(4) 0.252(6) 0.014(4) 0.107(6) -0.121(5)
Cl2 0.242(5) 0.189(3) 0.149(3) -0.019(2) -0.014(3) 0.067(3)

loop_
_atom_type_symbol
_atom_type_description
_atom_type_scat_dispersion_real
_atom_type_scat_dispersion_imag
_atom_type_scat_source
C C 0.0033 0.0016 'International Tables Vol C Tables 4.2.6.8 and 6.1.1.4'
H H 0.0000 0.0000 'International Tables Vol C Tables 4.2.6.8 and 6.1.1.4'
N N 0.0061 0.0033 'International Tables Vol C Tables 4.2.6.8 and 6.1.1.4'
O O 0.0106 0.0060 'International Tables Vol C Tables 4.2.6.8 and 6.1.1.4'
Tb Tb -0.1723 4.1537 'International Tables Vol C Tables 4.2.6.8 and 6.1.1.4'
B B 0.0013 0.0007 'International Tables Vol C Tables 4.2.6.8 and 6.1.1.4'
Cl Cl 0.1484 0.1585 'International Tables Vol C Tables 4.2.6.8 and 6.1.1.4'

loop_
_geom_angle_atom_site_label_1
_geom_angle_atom_site_label_2
_geom_angle_atom_site_label_3
_geom_angle
O1 Tb1 O3 137.36(11)
O1 Tb1 O5 83.65(10)
O3 Tb1 O5 76.18(10)
O1 Tb1 N2 86.26(11)
O3 Tb1 N2 83.85(11)
O5 Tb1 N2 137.19(11)
O1 Tb1 N5 140.90(11)
O3 Tb1 N5 73.34(10)
O5 Tb1 N5 134.10(10)
N2 Tb1 N5 71.90(11)
O1 Tb1 N8 79.70(11)
O3 Tb1 N8 135.26(10)
O5 Tb1 N8 144.17(11)
N2 Tb1 N8 73.14(11)
N5 Tb1 N8 63.29(11)
O1 Tb1 N9 72.22(11)
O3 Tb1 N9 139.27(10)
O5 Tb1 N9 82.51(10)
N2 Tb1 N9 132.91(11)
N5 Tb1 N9 99.16(11)
N8 Tb1 N9 62.26(11)
O1 Tb1 N6 142.19(11)
O3 Tb1 N6 67.14(11)
O5 Tb1 N6 75.35(10)
N2 Tb1 N6 130.10(11)
N5 Tb1 N6 61.53(11)
N8 Tb1 N6 99.39(11)
N9 Tb1 N6 74.12(11)
O1 Tb1 N3 71.59(11)
O3 Tb1 N3 67.18(10)
O5 Tb1 N3 75.53(10)
N2 Tb1 N3 61.82(11)
N5 Tb1 N3 120.78(11)
N8 Tb1 N3 127.16(11)
N9 Tb1 N3 139.27(10)
N6 Tb1 N3 130.18(11)
N7 B1 N1 110.0(4)
N7 B1 N4 106.2(4)
N1 B1 N4 109.1(4)
C1 N1 N2 109.2(4)
C1 N1 B1 129.6(4)
N2 N1 B1 121.1(3)
C3 N2 N1 106.7(3)
C3 N2 Tb1 124.7(2)
N1 N2 Tb1 128.3(3)
C8 N3 C4 116.5(4)
C8 N3 Tb1 124.9(3)
C4 N3 Tb1 118.4(3)
C9 N4 N5 108.1(4)
C9 N4 B1 131.3(3)
N5 N4 B1 119.2(3)
C11 N5 N4 107.4(3)
C11 N5 Tb1 124.1(3)
N4 N5 Tb1 128.1(2)
C16 N6 C12 116.8(4)
C16 N6 Tb1 124.4(3)
C12 N6 Tb1 117.3(3)
C17 N7 N8 108.6(4)
C17 N7 B1 128.2(4)
N8 N7 B1 118.9(3)
C19 N8 N7 107.5(3)
C19 N8 Tb1 122.0(3)
N7 N8 Tb1 128.8(3)
C24 N9 C20 117.0(4)
C24 N9 Tb1 122.4(3)
C20 N9 Tb1 120.6(3)
C25 O1 Tb1 155.2(3)
C36 O3 Tb1 137.7(3)
N1 C1 C2 109.2(4)
C1 C2 C3 104.5(4)
N2 C3 C2 110.4(4)
N2 C3 C4 118.9(3)
C2 C3 C4 130.7(4)
N3 C4 C5 122.2(4)
N3 C4 C3 115.7(4)
C5 C4 C3 122.2(4)
C6 C5 C4 119.7(5)
C5 C6 C7 119.0(5)
C8 C7 C6 118.2(5)
N3 C8 C7 124.5(4)
N4 C9 C10 110.0(4)
C9 C10 C11 104.1(4)
N5 C11 C10 110.4(4)
N5 C11 C12 118.2(4)
C10 C11 C12 131.2(4)
N6 C12 C13 121.8(4)
N6 C12 C11 115.9(4)
C13 C12 C11 122.2(4)
C14 C13 C12 119.3(5)
C13 C14 C15 119.2(4)
C16 C15 C14 118.1(5)
N6 C16 C15 124.8(5)
N7 C17 C18 109.6(4)
C17 C18 C19 104.0(4)
N8 C19 C18 110.3(4)
N8 C19 C20 118.9(4)
C18 C19 C20 130.5(4)
N9 C20 C21 121.7(4)
N9 C20 C19 115.9(4)
C21 C20 C19 122.4(4)
C22 C21 C20 120.4(5)
C21 C22 C23 118.3(5)
C24 C23 C22 118.2(5)
N9 C24 C23 124.5(5)
O2 C25 O1 125.6(4)
O2 C25 C26 117.4(4)
O1 C25 C26 117.1(3)
C27 C26 C31 118.9(4)
C27 C26 C25 120.7(3)
C31 C26 C25 120.4(3)
C26 C27 C28 121.7(4)
C32 C28 C27 122.7(4)
C32 C28 C29 119.1(4)
C27 C28 C29 118.2(4)
C30 C29 C35 122.9(5)
C30 C29 C28 118.9(4)
C35 C29 C28 118.1(5)
C31 C30 C29 121.1(4)
C30 C31 C26 121.1(4)
C33 C32 C28 120.7(5)
C32 C33 C34 120.3(5)
C35 C34 C33 120.4(5)
C34 C35 C29 121.3(5)
O4 C36 O3 124.8(4)
O4 C36 C37 117.8(3)
O3 C36 C37 117.4(3)
C38 C37 C42 118.6(4)
C38 C37 C36 120.3(3)
C42 C37 C36 121.1(3)
C37 C38 C39 122.1(4)
C43 C39 C40 119.1(4)
C43 C39 C38 122.3(4)
C40 C39 C38 118.5(4)
C41 C40 C39 118.8(4)
C41 C40 C46 122.9(5)
C39 C40 C46 118.3(4)
C42 C41 C40 121.1(4)
C41 C42 C37 120.9(4)
C44 C43 C39 120.3(5)
C43 C44 C45 120.5(5)
C46 C45 C44 120.8(5)
C45 C46 C40 120.9(5)
Cl2 C1S Cl1 108.0(5)

loop_
_geom_bond_atom_site_label_1
_geom_bond_atom_site_label_2
_geom_bond_distance
Tb1 O1 2.271(3)
Tb1 O3 2.353(3)
Tb1 O5 2.389(3)
Tb1 N2 2.509(3)
Tb1 N5 2.526(3)
Tb1 N8 2.562(3)
Tb1 N9 2.627(4)
Tb1 N6 2.704(3)
Tb1 N3 2.713(3)
B1 N7 1.534(7)
B1 N1 1.536(7)
B1 N4 1.542(6)
N1 C1 1.339(6)
N1 N2 1.355(4)
N2 C3 1.329(5)
N3 C8 1.333(6)
N3 C4 1.350(5)
N4 C9 1.352(5)
N4 N5 1.364(4)
N5 C11 1.328(5)
N6 C16 1.323(6)
N6 C12 1.361(6)
N7 C17 1.353(6)
N7 N8 1.363(4)
N8 C19 1.327(6)
N9 C24 1.330(5)
N9 C20 1.347(5)
O1 C25 1.255(5)
O2 C25 1.239(5)
O3 C36 1.260(5)
O4 C36 1.254(4)
C1 C2 1.363(7)
C2 C3 1.391(6)
C3 C4 1.458(6)
C4 C5 1.389(6)
C5 C6 1.355(8)
C6 C7 1.379(8)
C7 C8 1.370(7)
C9 C10 1.365(7)
C10 C11 1.401(6)
C11 C12 1.457(6)
C12 C13 1.391(6)
C13 C14 1.371(8)
C14 C15 1.375(8)
C15 C16 1.374(6)
C17 C18 1.373(7)
C18 C19 1.412(6)
C19 C20 1.449(6)
C20 C21 1.380(7)
C21 C22 1.367(7)
C22 C23 1.380(8)
C23 C24 1.371(7)
C25 C26 1.505(5)
C26 C27 1.370(5)
C26 C31 1.407(6)
C27 C28 1.411(5)
C28 C32 1.408(6)
C28 C29 1.422(6)
C29 C30 1.404(7)
C29 C35 1.417(6)
C30 C31 1.352(7)
C32 C33 1.375(7)
C33 C34 1.391(9)
C34 C35 1.363(8)
C36 C37 1.495(6)
C37 C38 1.368(5)
C37 C42 1.411(6)
C38 C39 1.417(6)
C39 C43 1.407(6)
C39 C40 1.412(6)
C40 C41 1.410(6)
C40 C46 1.415(6)
C41 C42 1.366(6)
C43 C44 1.363(7)
C44 C45 1.389(9)
C45 C46 1.345(8)
C1S Cl2 1.724(8)
C1S Cl1 1.774(8)
